data_4303716
loop_
_publ_author_name
'Riccardo Peloso'
'Roberto Pattacini'
'Catherine S. J. Cazin'
'Pierre Braunstein'

_publ_contact_author_address
;Laboratoire de Chimie de Coordination
UMR 7177 CNRS
Universit\'e Louis Pasteur
Institut Le Bel 
4, rue Blaise Pascal 
F-67070 STRASBOURG 
FRANCE 
;
_publ_contact_author_email braunst@chimie.u-strasbg.fr
_publ_contact_author_name 'Dr. Pierre Braunstein'
_publ_section_title
;
Structure and Reactivity of New Iridium Complexes with
Bis(Oxazoline)-Phosphonito Ligands
;
_journal_name_full 'Inorganic Chemistry'
_journal_page_first 11415
_journal_page_last 11424
_journal_paper_doi 10.1021/ic901579u
_journal_volume 48
_journal_year 2009
_chemical_formula_moiety 'C23 H33 Cl1 Ir N2 O5 P, C H2 Cl2'
_chemical_formula_sum 'C24 H35 Cl3 Ir N2 O5 P'
_chemical_formula_weight 761.06
_chemical_name_systematic
;
 ?
;
_space_group_IT_number 15
_symmetry_cell_setting monoclinic
_symmetry_Int_Tables_number 15
_symmetry_space_group_name_Hall '-C 2yc'
_symmetry_space_group_name_H-M 'C 1 2/c 1'
_atom_sites_solution_hydrogens geom
_atom_sites_solution_primary direct
_atom_sites_solution_secondary difmap
_audit_creation_method SHELXL-97
_cell_angle_alpha 90.00
_cell_angle_beta 113.674(2)
_cell_angle_gamma 90.00
_cell_formula_units_Z 8
_cell_length_a 40.250(2)
_cell_length_b 9.0131(5)
_cell_length_c 17.7372(5)
_cell_measurement_reflns_used 6630
_cell_measurement_temperature 173(2)
_cell_measurement_theta_max 25.50
_cell_measurement_theta_min 0.98
_cell_volume 5893.1(5)
_computing_cell_refinement 'HKL Scalepack (Otwinowski & Minor 1997)'
_computing_data_reduction 'HKL Denzo and Scalepack (Otwinowski & Minor 1997)'
_computing_molecular_graphics ORTEP-3
_computing_publication_material PLATON
_computing_structure_refinement 'SHELXL-97 (Sheldrick, 1997)'
_computing_structure_solution 'SHELXS-97 (Sheldrick, 1997)'
_diffrn_ambient_temperature 173(2)
_diffrn_detector_area_resol_mean 9
_diffrn_measured_fraction_theta_full 0.999
_diffrn_measured_fraction_theta_max 0.999
_diffrn_measurement_device_type KappaCCD
_diffrn_measurement_method CCD
_diffrn_radiation_monochromator graphite
_diffrn_radiation_source 'fine-focus sealed tube'
_diffrn_radiation_type MoK\a
_diffrn_radiation_wavelength 0.71073
_diffrn_reflns_av_R_equivalents 0.0458
_diffrn_reflns_av_sigmaI/netI 0.0670
_diffrn_reflns_limit_h_max 50
_diffrn_reflns_limit_h_min -49
_diffrn_reflns_limit_k_max 11
_diffrn_reflns_limit_k_min -10
_diffrn_reflns_limit_l_max 22
_diffrn_reflns_limit_l_min -22
_diffrn_reflns_number 10079
_diffrn_reflns_theta_full 26.50
_diffrn_reflns_theta_max 26.50
_diffrn_reflns_theta_min 1.10
_exptl_absorpt_coefficient_mu 4.893
_exptl_absorpt_correction_T_max 0.819
_exptl_absorpt_correction_T_min 0.673
_exptl_absorpt_correction_type multi-scan
_exptl_absorpt_process_details 'MULscanABS in PLATON (Spek, 2003)'
_exptl_crystal_colour colorless
_exptl_crystal_density_diffrn 1.716
_exptl_crystal_density_method 'not measured'
_exptl_crystal_description prism
_exptl_crystal_F_000 3008
_exptl_crystal_size_max 0.08
_exptl_crystal_size_mid 0.08
_exptl_crystal_size_min 0.04
_refine_diff_density_max 3.173
_refine_diff_density_min -2.352
_refine_diff_density_rms 0.337
_refine_ls_extinction_method none
_refine_ls_goodness_of_fit_ref 1.042
_refine_ls_hydrogen_treatment constr
_refine_ls_matrix_type full
_refine_ls_number_parameters 330
_refine_ls_number_reflns 6109
_refine_ls_number_restraints 16
_refine_ls_restrained_S_all 1.049
_refine_ls_R_factor_all 0.0770
_refine_ls_R_factor_gt 0.0472
_refine_ls_shift/su_max 0.001
_refine_ls_shift/su_mean 0.000
_refine_ls_structure_factor_coef Fsqd
_refine_ls_weighting_details 'calc w=1/[\s^2^(Fo^2^)+(0.0895P)^2^+0.0000P] where P=(Fo^2^+2Fc^2^)/3'
_refine_ls_weighting_scheme calc
_refine_ls_wR_factor_gt 0.1191
_refine_ls_wR_factor_ref 0.1447
_reflns_number_gt 4497
_reflns_number_total 6109
_reflns_threshold_expression >2sigma(I)
_cod_data_source_file ic901579u_si_002_1.cif
_cod_data_source_block compound2
_cod_original_cell_volume 5893.0(5)
_cod_original_sg_symbol_H-M 'C 2/c'
_cod_database_code 4303716

loop_
_symmetry_equiv_pos_as_xyz
'x, y, z'
'-x, y, -z+1/2'
'x+1/2, y+1/2, z'
'-x+1/2, y+1/2, -z+1/2'
'-x, -y, -z'
'x, -y, z-1/2'
'-x+1/2, -y+1/2, -z'
'x+1/2, -y+1/2, z-1/2'

loop_
_atom_site_label
_atom_site_type_symbol
_atom_site_fract_x
_atom_site_fract_y
_atom_site_fract_z
_atom_site_U_iso_or_equiv
_atom_site_adp_type
_atom_site_occupancy
_atom_site_symmetry_multiplicity
_atom_site_calc_flag
_atom_site_refinement_flags
_atom_site_disorder_assembly
_atom_site_disorder_group
Ir1 Ir 0.169225(8) 0.30286(3) 0.156708(16) 0.01974(13) Uani 1 1 d . . .
P1 P 0.14061(6) 0.3801(2) 0.03095(11) 0.0209(4) Uani 1 1 d . . .
N1 N 0.19379(16) 0.5167(7) 0.1918(3) 0.0172(13) Uani 1 1 d . . .
N2 N 0.08398(19) 0.4728(8) 0.1789(4) 0.0298(16) Uani 1 1 d . . .
C1 C 0.1952(2) 0.5769(9) 0.0545(4) 0.0237(17) Uani 1 1 d . . .
C2 C 0.1972(3) 0.7217(10) 0.0111(5) 0.035(2) Uani 1 1 d . . .
H2A H 0.1922 0.7015 -0.0456 0.052 Uiso 1 1 calc R . .
H2B H 0.2211 0.7635 0.0375 0.052 Uiso 1 1 calc R . .
H2C H 0.1797 0.7907 0.0143 0.052 Uiso 1 1 calc R . .
C3 C 0.2232(2) 0.4662(10) 0.0549(5) 0.0296(19) Uani 1 1 d . . .
H3A H 0.2194 0.3741 0.0774 0.044 Uiso 1 1 calc R . .
H3B H 0.2470 0.5034 0.0879 0.044 Uiso 1 1 calc R . .
H3C H 0.2210 0.4505 -0.0004 0.044 Uiso 1 1 calc R . .
C4 C 0.1980(2) 0.6097(9) 0.1420(4) 0.0233(17) Uani 1 1 d . . .
C5 C 0.2029(3) 0.7549(10) 0.2461(5) 0.031(2) Uani 1 1 d . . .
H5A H 0.1804 0.8024 0.2404 0.037 Uiso 1 1 calc R . .
H5B H 0.2230 0.8099 0.2859 0.037 Uiso 1 1 calc R . .
C6 C 0.2036(2) 0.5962(9) 0.2726(4) 0.0237(17) Uani 1 1 d . . .
C7 C 0.2420(2) 0.5503(10) 0.3320(5) 0.031(2) Uani 1 1 d . . .
H7A H 0.2592 0.5799 0.3097 0.047 Uiso 1 1 calc R . .
H7B H 0.2430 0.4446 0.3392 0.047 Uiso 1 1 calc R . .
H7C H 0.2479 0.5978 0.3843 0.047 Uiso 1 1 calc R . .
C8 C 0.1763(2) 0.5658(9) 0.3102(4) 0.0279(19) Uani 1 1 d . . .
H8A H 0.1811 0.6304 0.3564 0.042 Uiso 1 1 calc R . .
H8B H 0.1784 0.4644 0.3282 0.042 Uiso 1 1 calc R . .
H8C H 0.1522 0.5833 0.2698 0.042 Uiso 1 1 calc R . .
C9 C 0.0817(2) 0.5201(9) 0.0395(4) 0.0249(17) Uani 1 1 d . . .
C10 C 0.1011(3) 0.6610(9) 0.0709(5) 0.030(2) Uani 1 1 d . . .
H10A H 0.1239 0.6407 0.1156 0.045 Uiso 1 1 calc R . .
H10B H 0.0867 0.7233 0.0899 0.045 Uiso 1 1 calc R . .
H10C H 0.1052 0.7104 0.0275 0.045 Uiso 1 1 calc R . .
C11 C 0.0439(2) 0.5517(10) -0.0253(5) 0.036(2) Uani 1 1 d . . .
H11A H 0.0458 0.6082 -0.0693 0.053 Uiso 1 1 calc R . .
H11B H 0.0304 0.6072 -0.0009 0.053 Uiso 1 1 calc R . .
H11C H 0.0317 0.4597 -0.0465 0.053 Uiso 1 1 calc R . .
C12 C 0.0783(2) 0.4262(9) 0.1065(5) 0.0265(18) Uani 1 1 d . . .
C13 C 0.0641(3) 0.2195(10) 0.1562(6) 0.045(3) Uani 1 1 d . . .
H13A H 0.0818 0.1405 0.1766 0.054 Uiso 1 1 calc R . .
H13B H 0.0402 0.1792 0.1446 0.054 Uiso 1 1 calc R . .
C14 C 0.0730(2) 0.3473(11) 0.2198(5) 0.034(2) Uani 1 1 d . . .
C15 C 0.1040(3) 0.3079(10) 0.3016(6) 0.037(2) Uani 1 1 d . . .
H15A H 0.1246 0.2752 0.2916 0.056 Uiso 1 1 calc R . .
H15B H 0.0964 0.2299 0.3280 0.056 Uiso 1 1 calc R . .
H15C H 0.1106 0.3938 0.3366 0.056 Uiso 1 1 calc R . .
C16 C 0.0401(3) 0.3936(13) 0.2351(6) 0.050(3) Uani 1 1 d . . .
H16A H 0.0452 0.4841 0.2662 0.075 Uiso 1 1 calc R . .
H16B H 0.0342 0.3172 0.2654 0.075 Uiso 1 1 calc R . .
H16C H 0.0199 0.4087 0.1833 0.075 Uiso 1 1 calc R . .
C17 C 0.1364(2) 0.2509(9) -0.0508(5) 0.0231(17) Uani 1 1 d . . .
C18 C 0.1082(2) 0.2559(10) -0.1287(5) 0.0296(19) Uani 1 1 d U . .
H18 H 0.0886 0.3185 -0.1372 0.035 Uiso 1 1 calc R . .
C19 C 0.1081(3) 0.1735(11) -0.1928(5) 0.040(2) Uani 1 1 d . . .
H19 H 0.0897 0.1852 -0.2450 0.047 Uiso 1 1 calc R . .
C20 C 0.1351(3) 0.0736(10) -0.1801(5) 0.039(2) Uani 1 1 d . . .
H20 H 0.1349 0.0150 -0.2234 0.047 Uiso 1 1 calc R . .
C21 C 0.1630(3) 0.0592(10) -0.1027(5) 0.036(2) Uani 1 1 d . . .
H21 H 0.1812 -0.0102 -0.0940 0.044 Uiso 1 1 calc R . .
C22 C 0.1637(2) 0.1459(9) -0.0393(5) 0.0299(19) Uani 1 1 d . . .
H22 H 0.1825 0.1354 0.0123 0.036 Uiso 1 1 calc R . .
C23 C 0.1458(3) 0.1218(10) 0.1250(5) 0.031(2) Uani 1 1 d . . .
O1 O 0.15799(14) 0.5241(6) 0.0067(3) 0.0242(12) Uani 1 1 d . . .
O2 O 0.09872(14) 0.4294(6) -0.0041(3) 0.0254(12) Uani 1 1 d . . .
O3 O 0.06534(19) 0.2860(6) 0.0836(4) 0.0357(15) Uani 1 1 d . . .
O4 O 0.20592(16) 0.7488(7) 0.1668(3) 0.0273(13) Uani 1 1 d . . .
O5 O 0.13198(18) 0.0111(7) 0.1079(4) 0.0467(17) Uani 1 1 d . . .
Cl1 Cl 0.20211(6) 0.2004(2) 0.29132(12) 0.0279(4) Uani 1 1 d . . .
Cl3A Cl -0.0420(4) 1.0640(16) 0.0854(9) 0.168(5) Uiso 0.50 1 d PDU A -1
Cl2B Cl 0.0093(2) 0.8101(9) 0.1382(6) 0.091(2) Uiso 0.50 1 d PDU B -2
Cl3B Cl -0.0387(2) 1.0507(9) 0.1333(5) 0.089(2) Uiso 0.50 1 d PDU B -2
Cl2A Cl 0.0093(3) 0.8486(12) 0.0940(7) 0.121(3) Uiso 0.50 1 d PDU A -1
C24B C -0.0335(4) 0.8882(19) 0.0863(11) 0.067(6) Uiso 0.50 1 d PDU B -2
H24A H -0.0371 0.9095 0.0300 0.080 Uiso 0.50 1 calc PR B -2
H24B H -0.0519 0.8173 0.0849 0.080 Uiso 0.50 1 calc PR B -2
C24A C -0.0194(8) 0.986(3) 0.0301(13) 0.119(8) Uiso 0.50 1 d PDU A -1
H24C H -0.0054 1.0601 0.0164 0.143 Uiso 0.50 1 calc PR A -1
H24D H -0.0366 0.9417 -0.0205 0.143 Uiso 0.50 1 calc PR A -1

loop_
_atom_site_aniso_label
_atom_site_aniso_U_11
_atom_site_aniso_U_22
_atom_site_aniso_U_33
_atom_site_aniso_U_23
_atom_site_aniso_U_13
_atom_site_aniso_U_12
Ir1 0.0250(2) 0.01607(18) 0.01812(18) 0.00114(12) 0.00868(13) -0.00031(14)
P1 0.0256(11) 0.0195(11) 0.0169(9) 0.0006(8) 0.0080(8) -0.0004(9)
N1 0.019(3) 0.016(3) 0.014(3) -0.007(2) 0.004(2) -0.009(3)
N2 0.034(4) 0.025(4) 0.031(4) 0.000(3) 0.013(3) 0.004(3)
C1 0.034(5) 0.020(4) 0.019(4) -0.008(3) 0.013(3) -0.007(4)
C2 0.042(6) 0.034(5) 0.025(4) -0.006(4) 0.010(4) -0.015(4)
C3 0.028(5) 0.034(5) 0.026(4) -0.001(4) 0.009(3) -0.005(4)
C4 0.021(4) 0.020(4) 0.025(4) 0.003(3) 0.005(3) 0.005(3)
C5 0.052(6) 0.024(4) 0.020(4) -0.006(4) 0.017(4) -0.007(4)
C6 0.026(4) 0.028(4) 0.019(4) -0.004(3) 0.010(3) -0.002(4)
C7 0.024(5) 0.034(5) 0.031(4) -0.002(4) 0.007(3) -0.005(4)
C8 0.031(5) 0.033(5) 0.019(4) -0.004(3) 0.009(3) 0.001(4)
C9 0.021(4) 0.026(4) 0.025(4) 0.002(3) 0.007(3) 0.003(4)
C10 0.039(5) 0.021(4) 0.031(4) 0.001(4) 0.016(4) 0.000(4)
C11 0.030(5) 0.031(5) 0.038(5) -0.005(4) 0.005(4) 0.004(4)
C12 0.021(4) 0.030(5) 0.030(4) -0.008(4) 0.011(3) -0.005(4)
C13 0.059(7) 0.034(6) 0.051(6) -0.003(4) 0.031(5) -0.019(5)
C14 0.029(5) 0.045(5) 0.033(5) 0.000(4) 0.018(4) -0.003(4)
C15 0.032(5) 0.035(5) 0.046(5) 0.005(4) 0.017(4) -0.001(4)
C16 0.030(5) 0.064(7) 0.056(6) 0.007(6) 0.017(5) -0.001(5)
C17 0.030(5) 0.018(4) 0.024(4) -0.003(3) 0.013(4) -0.007(4)
C18 0.027(3) 0.034(3) 0.027(2) -0.0051(18) 0.0112(18) 0.0046(18)
C19 0.041(6) 0.052(6) 0.022(4) -0.006(4) 0.008(4) -0.016(5)
C20 0.072(7) 0.028(5) 0.031(5) -0.016(4) 0.033(5) -0.016(5)
C21 0.053(6) 0.026(5) 0.041(5) 0.002(4) 0.030(5) 0.005(4)
C22 0.038(5) 0.026(4) 0.026(4) -0.001(4) 0.012(4) 0.004(4)
C23 0.051(6) 0.025(5) 0.019(4) 0.003(3) 0.014(4) 0.001(4)
O1 0.029(3) 0.021(3) 0.020(3) 0.004(2) 0.007(2) -0.005(2)
O2 0.027(3) 0.027(3) 0.021(3) -0.003(2) 0.008(2) 0.000(3)
O3 0.050(4) 0.028(4) 0.033(3) -0.004(3) 0.021(3) -0.011(3)
O4 0.037(4) 0.022(3) 0.024(3) -0.003(2) 0.012(3) -0.002(3)
O5 0.064(5) 0.023(4) 0.047(4) -0.005(3) 0.016(3) -0.019(3)
Cl1 0.0349(12) 0.0239(10) 0.0227(10) 0.0047(8) 0.0094(8) 0.0001(9)

loop_
_atom_type_symbol
_atom_type_description
_atom_type_scat_dispersion_real
_atom_type_scat_dispersion_imag
_atom_type_scat_source
Ir Ir -1.4442 7.9887 'International Tables Vol C Tables 4.2.6.8 and 6.1.1.4'
P P 0.1023 0.0942 'International Tables Vol C Tables 4.2.6.8 and 6.1.1.4'
N N 0.0061 0.0033 'International Tables Vol C Tables 4.2.6.8 and 6.1.1.4'
C C 0.0033 0.0016 'International Tables Vol C Tables 4.2.6.8 and 6.1.1.4'
O O 0.0106 0.0060 'International Tables Vol C Tables 4.2.6.8 and 6.1.1.4'
Cl Cl 0.1484 0.1585 'International Tables Vol C Tables 4.2.6.8 and 6.1.1.4'
H H 0.0000 0.0000 'International Tables Vol C Tables 4.2.6.8 and 6.1.1.4'

loop_
_geom_angle_atom_site_label_1
_geom_angle_atom_site_label_2
_geom_angle_atom_site_label_3
_geom_angle
_geom_angle_site_symmetry_1
_geom_angle_site_symmetry_3
_geom_angle_publ_flag
C23 Ir1 N1 177.3(3) . . ?
C23 Ir1 P1 88.6(2) . . ?
N1 Ir1 P1 90.14(16) . . ?
C23 Ir1 Cl1 88.5(2) . . ?
N1 Ir1 Cl1 92.94(15) . . ?
P1 Ir1 Cl1 175.51(7) . . ?
O2 P1 O1 100.1(3) . . ?
O2 P1 C17 97.0(3) . . ?
O1 P1 C17 102.4(3) . . ?
O2 P1 Ir1 121.8(2) . . ?
O1 P1 Ir1 115.1(2) . . ?
C17 P1 Ir1 117.1(3) . . ?
C4 N1 C6 106.8(6) . . ?
C4 N1 Ir1 124.3(5) . . ?
C6 N1 Ir1 128.2(4) . . ?
C12 N2 C14 105.6(7) . . ?
O1 C1 C3 112.0(6) . . ?
O1 C1 C2 103.4(6) . . ?
C3 C1 C2 112.2(7) . . ?
O1 C1 C4 106.7(6) . . ?
C3 C1 C4 111.9(6) . . ?
C2 C1 C4 110.2(6) . . ?
C1 C2 H2A 109.5 . . ?
C1 C2 H2B 109.5 . . ?
H2A C2 H2B 109.5 . . ?
C1 C2 H2C 109.5 . . ?
H2A C2 H2C 109.5 . . ?
H2B C2 H2C 109.5 . . ?
C1 C3 H3A 109.5 . . ?
C1 C3 H3B 109.5 . . ?
H3A C3 H3B 109.5 . . ?
C1 C3 H3C 109.5 . . ?
H3A C3 H3C 109.5 . . ?
H3B C3 H3C 109.5 . . ?
N1 C4 O4 118.2(6) . . ?
N1 C4 C1 126.5(7) . . ?
O4 C4 C1 115.3(6) . . ?
O4 C5 C6 105.4(6) . . ?
O4 C5 H5A 110.7 . . ?
C6 C5 H5A 110.7 . . ?
O4 C5 H5B 110.7 . . ?
C6 C5 H5B 110.7 . . ?
H5A C5 H5B 108.8 . . ?
C5 C6 N1 101.0(6) . . ?
C5 C6 C8 112.4(7) . . ?
N1 C6 C8 111.8(6) . . ?
C5 C6 C7 111.0(7) . . ?
N1 C6 C7 109.4(6) . . ?
C8 C6 C7 110.8(6) . . ?
C6 C7 H7A 109.5 . . ?
C6 C7 H7B 109.5 . . ?
H7A C7 H7B 109.5 . . ?
C6 C7 H7C 109.5 . . ?
H7A C7 H7C 109.5 . . ?
H7B C7 H7C 109.5 . . ?
C6 C8 H8A 109.5 . . ?
C6 C8 H8B 109.5 . . ?
H8A C8 H8B 109.5 . . ?
C6 C8 H8C 109.5 . . ?
H8A C8 H8C 109.5 . . ?
H8B C8 H8C 109.5 . . ?
O2 C9 C10 112.8(6) . . ?
O2 C9 C12 108.1(6) . . ?
C10 C9 C12 112.8(6) . . ?
O2 C9 C11 104.0(6) . . ?
C10 C9 C11 109.9(7) . . ?
C12 C9 C11 108.8(7) . . ?
C9 C10 H10A 109.5 . . ?
C9 C10 H10B 109.5 . . ?
H10A C10 H10B 109.5 . . ?
C9 C10 H10C 109.5 . . ?
H10A C10 H10C 109.5 . . ?
H10B C10 H10C 109.5 . . ?
C9 C11 H11A 109.5 . . ?
C9 C11 H11B 109.5 . . ?
H11A C11 H11B 109.5 . . ?
C9 C11 H11C 109.5 . . ?
H11A C11 H11C 109.5 . . ?
H11B C11 H11C 109.5 . . ?
N2 C12 O3 119.6(7) . . ?
N2 C12 C9 124.7(8) . . ?
O3 C12 C9 115.5(6) . . ?
O3 C13 C14 105.1(7) . . ?
O3 C13 H13A 110.7 . . ?
C14 C13 H13A 110.7 . . ?
O3 C13 H13B 110.7 . . ?
C14 C13 H13B 110.7 . . ?
H13A C13 H13B 108.8 . . ?
N2 C14 C16 109.1(8) . . ?
N2 C14 C15 110.3(7) . . ?
C16 C14 C15 109.6(7) . . ?
N2 C14 C13 103.6(6) . . ?
C16 C14 C13 111.8(8) . . ?
C15 C14 C13 112.4(8) . . ?
C14 C15 H15A 109.5 . . ?
C14 C15 H15B 109.5 . . ?
H15A C15 H15B 109.5 . . ?
C14 C15 H15C 109.5 . . ?
H15A C15 H15C 109.5 . . ?
H15B C15 H15C 109.5 . . ?
C14 C16 H16A 109.5 . . ?
C14 C16 H16B 109.5 . . ?
H16A C16 H16B 109.5 . . ?
C14 C16 H16C 109.5 . . ?
H16A C16 H16C 109.5 . . ?
H16B C16 H16C 109.5 . . ?
C18 C17 C22 116.4(7) . . ?
C18 C17 P1 123.3(7) . . ?
C22 C17 P1 120.1(6) . . ?
C19 C18 C17 122.8(9) . . ?
C19 C18 H18 118.6 . . ?
C17 C18 H18 118.6 . . ?
C18 C19 C20 119.4(8) . . ?
C18 C19 H19 120.3 . . ?
C20 C19 H19 120.3 . . ?
C19 C20 C21 120.1(8) . . ?
C19 C20 H20 120.0 . . ?
C21 C20 H20 120.0 . . ?
C22 C21 C20 120.3(9) . . ?
C22 C21 H21 119.8 . . ?
C20 C21 H21 119.8 . . ?
C21 C22 C17 120.8(8) . . ?
C21 C22 H22 119.6 . . ?
C17 C22 H22 119.6 . . ?
O5 C23 Ir1 178.2(7) . . ?
C1 O1 P1 123.8(4) . . ?
C9 O2 P1 126.0(4) . . ?
C12 O3 C13 105.4(6) . . ?
C4 O4 C5 104.7(6) . . ?
Cl3B C24B Cl2B 111.7(8) . . ?
Cl3B C24B H24A 109.3 . . ?
Cl2B C24B H24A 109.3 . . ?
Cl3B C24B H24B 109.3 . . ?
Cl2B C24B H24B 109.3 . . ?
H24A C24B H24B 107.9 . . ?
Cl3A C24A Cl2A 106.2(10) . . ?
Cl3A C24A H24C 110.5 . . ?
Cl2A C24A H24C 110.5 . . ?
Cl3A C24A H24D 110.5 . . ?
Cl2A C24A H24D 110.5 . . ?
H24C C24A H24D 108.7 . . ?

loop_
_geom_bond_atom_site_label_1
_geom_bond_atom_site_label_2
_geom_bond_distance
_geom_bond_site_symmetry_2
_geom_bond_publ_flag
Ir1 C23 1.855(9) . ?
Ir1 N1 2.142(6) . ?
Ir1 P1 2.1735(19) . ?
Ir1 Cl1 2.4015(19) . ?
P1 O2 1.608(6) . ?
P1 O1 1.613(5) . ?
P1 C17 1.814(8) . ?
N1 C4 1.278(9) . ?
N1 C6 1.506(9) . ?
N2 C12 1.282(9) . ?
N2 C14 1.504(11) . ?
C1 O1 1.474(9) . ?
C1 C3 1.502(11) . ?
C1 C2 1.533(11) . ?
C1 C4 1.539(10) . ?
C2 H2A 0.9600 . ?
C2 H2B 0.9600 . ?
C2 H2C 0.9600 . ?
C3 H3A 0.9600 . ?
C3 H3B 0.9600 . ?
C3 H3C 0.9600 . ?
C4 O4 1.324(10) . ?
C5 O4 1.461(9) . ?
C5 C6 1.502(12) . ?
C5 H5A 0.9700 . ?
C5 H5B 0.9700 . ?
C6 C8 1.523(10) . ?
C6 C7 1.538(11) . ?
C7 H7A 0.9600 . ?
C7 H7B 0.9600 . ?
C7 H7C 0.9600 . ?
C8 H8A 0.9600 . ?
C8 H8B 0.9600 . ?
C8 H8C 0.9600 . ?
C9 O2 1.471(9) . ?
C9 C10 1.478(11) . ?
C9 C12 1.508(11) . ?
C9 C11 1.519(11) . ?
C10 H10A 0.9600 . ?
C10 H10B 0.9600 . ?
C10 H10C 0.9600 . ?
C11 H11A 0.9600 . ?
C11 H11B 0.9600 . ?
C11 H11C 0.9600 . ?
C12 O3 1.365(9) . ?
C13 O3 1.440(10) . ?
C13 C14 1.549(13) . ?
C13 H13A 0.9700 . ?
C13 H13B 0.9700 . ?
C14 C16 1.515(12) . ?
C14 C15 1.529(13) . ?
C15 H15A 0.9600 . ?
C15 H15B 0.9600 . ?
C15 H15C 0.9600 . ?
C16 H16A 0.9600 . ?
C16 H16B 0.9600 . ?
C16 H16C 0.9600 . ?
C17 C18 1.393(11) . ?
C17 C22 1.401(12) . ?
C18 C19 1.356(12) . ?
C18 H18 0.9300 . ?
C19 C20 1.360(13) . ?
C19 H19 0.9300 . ?
C20 C21 1.387(13) . ?
C20 H20 0.9300 . ?
C21 C22 1.360(11) . ?
C21 H21 0.9300 . ?
C22 H22 0.9300 . ?
C23 O5 1.124(10) . ?
Cl3A C24A 1.734(10) . ?
Cl2B C24B 1.744(10) . ?
Cl3B C24B 1.739(10) . ?
Cl2A C24A 1.758(10) . ?
C24B H24A 0.9700 . ?
C24B H24B 0.9700 . ?
C24A H24C 0.9700 . ?
C24A H24D 0.9700 . ?
